data_1536527
loop_
_publ_author_name
'Peschel, B.'
'Molinier, M.'
'Babel, D.'

_publ_section_title
;
 Kristallstrukturbestimmung an vier monoklinen Weberiten Na2 M(II) M(III)
 F7 (M(II)= Fe, Co; M(III)= V, Cr)
;
_journal_name_full 'Zeitschrift fuer Anorganische und Allgemeine Chemie'
_journal_page_first 1573
_journal_page_last 1581
_journal_volume 621
_journal_year 1995
_chemical_formula_sum 'Cr F7 Fe Na2'
_chemical_name_systematic 'Na2 (Fe Cr F7)'
_space_group_IT_number 15
_symmetry_space_group_name_Hall '-C 2yc'
_symmetry_space_group_name_H-M 'C 1 2/c 1'
_cell_angle_alpha 90
_cell_angle_beta 99.93
_cell_angle_gamma 90
_cell_formula_units_Z 16
_cell_length_a 12.625
_cell_length_b 7.391
_cell_length_c 24.605
_cell_volume 2261.531
_citation_journal_id_ASTM ZAACAB
_cod_data_source_file Peschel_ZAACAB_1995_1795.cif
_cod_data_source_block Cr1F7Fe1Na2
_cod_original_formula_sum 'Cr1 F7 Fe1 Na2'
_cod_database_code 1536527

loop_
_symmetry_equiv_pos_as_xyz
x,y,z
-x,y,-z+1/2
-x,-y,-z
x,-y,z-1/2
x+1/2,y+1/2,z
-x+1/2,y+1/2,-z+1/2
-x+1/2,-y+1/2,-z
x+1/2,-y+1/2,z-1/2

loop_
_atom_site_label
_atom_site_type_symbol
_atom_site_fract_x
_atom_site_fract_y
_atom_site_fract_z
_atom_site_occupancy
_atom_site_U_iso_or_equiv
F3 F-1 0.487 0.2143 0.14215 1 0.0
F5 F-1 0.1434 0.2769 0.04514 1 0.0
F2 F-1 0.4207 -0.0585 0.20923 1 0.0
Fe2 Fe+2 0.12691 0.26136 0.12611 1 0.0
F10 F-1 -0.02704 0.3287 0.09783 1 0.0
Na5 Na+1 0.25287 0.0433 0.25283 1 0.0
F9 F-1 0.27994 0.1916 0.15587 1 0.0
Cr1 Cr+3 0.25 0.25 0 1 0.0
Fe1 Fe+2 0.37736 0.00948 0.12772 1 0.0
F8 F-1 0.17824 0.5236 0.14255 1 0.0
Na6 Na+1 0.37397 0.51 0.12128 1 0.0
F11 F-1 0.3308 0.4542 0.03274 1 0.0
F1 F-1 0.335 0.0829 0.04703 1 0.0
Na2 Na+1 0 0.5 0 1 0.0
Na3 Na+1 0.25 0.25 0.5 1 0.0
F4 F-1 0.26628 -0.1915 0.11109 1 0.0
F7 F-1 0.07362 0.0015 0.10932 1 0.0
Cr3 Cr+3 0.1262 0.76292 0.126 1 0.0
Cr2 Cr+3 0 0.24931 0.25 1 0.0
Na4 Na+1 0 0.7859 0.25 1 0.0
F14 F-1 0.0863 0.7179 0.04861 1 0.0
Na1 Na+1 0 0 0 1 0.0
F6 F-1 0.1115 0.2515 0.20721 1 0.0
F13 F-1 0.1668 0.8098 0.20354 1 0.0
F12 F-1 0.07938 0.0638 0.29153 1 0.0
